data_1504106
loop_
_publ_author_name
'Lin, Chi-Hui'
'Jhang, Jing-Fu'
'Yang, Ding-Yah'

_publ_section_title
;
 One-pot synthesis of coumarin-based oxazabicyclic and oxazatricyclic
 compounds and their fluorescence redox switching properties.
;
_journal_issue 18
_journal_name_full 'Organic letters'
_journal_page_first 4064
_journal_page_last 4067
_journal_paper_doi 10.1021/ol901505e
_journal_volume 11
_journal_year 2009
_chemical_formula_moiety 'C27 H26 N2 O3'
_chemical_formula_sum 'C27 H26 N2 O3'
_chemical_formula_weight 426.50
_space_group_IT_number 14
_symmetry_cell_setting monoclinic
_symmetry_Int_Tables_number 14
_symmetry_space_group_name_Hall '-P 2yn'
_symmetry_space_group_name_H-M 'P 1 21/n 1'
_atom_sites_solution_hydrogens geom
_atom_sites_solution_primary direct
_atom_sites_solution_secondary difmap
_audit_creation_method SHELXL-97
_cell_angle_alpha 90.00
_cell_angle_beta 101.355(9)
_cell_angle_gamma 90.00
_cell_formula_units_Z 4
_cell_length_a 10.824(5)
_cell_length_b 14.282(6)
_cell_length_c 16.681(7)
_cell_measurement_reflns_used 1780
_cell_measurement_temperature 297(2)
_cell_measurement_theta_max 22.205
_cell_measurement_theta_min 2.398
_cell_volume 2528.2(19)
_computing_cell_refinement 'Bruker SMART'
_computing_data_collection 'Bruker SMART'
_computing_data_reduction 'Bruker SHELXTL'
_computing_molecular_graphics 'Bruker SHELXTL'
_computing_publication_material 'Bruker SHELXTL'
_computing_structure_refinement 'SHELXL-97 (Sheldrick, 1997)'
_computing_structure_solution 'SHELXS-97 (Sheldrick, 1990)'
_diffrn_ambient_temperature 297(2)
_diffrn_measured_fraction_theta_full 0.993
_diffrn_measured_fraction_theta_max 0.993
_diffrn_measurement_device_type 'CCD area detector'
_diffrn_measurement_method 'phi and omega scans'
_diffrn_radiation_monochromator graphite
_diffrn_radiation_probe x-ray
_diffrn_radiation_type MoK\a
_diffrn_radiation_wavelength 0.71073
_diffrn_reflns_av_R_equivalents 0.1038
_diffrn_reflns_av_sigmaI/netI 0.1085
_diffrn_reflns_limit_h_max 13
_diffrn_reflns_limit_h_min -12
_diffrn_reflns_limit_k_max 17
_diffrn_reflns_limit_k_min -12
_diffrn_reflns_limit_l_max 20
_diffrn_reflns_limit_l_min -20
_diffrn_reflns_number 13740
_diffrn_reflns_theta_full 26.05
_diffrn_reflns_theta_max 26.05
_diffrn_reflns_theta_min 1.89
_diffrn_source 'fine-focus sealed tube'
_exptl_absorpt_coefficient_mu 0.073
_exptl_absorpt_correction_T_max 1.000000
_exptl_absorpt_correction_T_min 0.532507
_exptl_absorpt_correction_type empirical
_exptl_absorpt_process_details empirical
_exptl_crystal_colour red
_exptl_crystal_density_diffrn 1.120
_exptl_crystal_density_method 'not measured'
_exptl_crystal_description parallelepiped
_exptl_crystal_F_000 904
_exptl_crystal_size_max 0.67
_exptl_crystal_size_mid 0.17
_exptl_crystal_size_min 0.14
_platon_squeeze_details ' '
_refine_diff_density_max 0.325
_refine_diff_density_min -0.315
_refine_diff_density_rms 0.089
_refine_ls_extinction_coef 0.0052(10)
_refine_ls_extinction_expression Fc^*^=kFc[1+0.001xFc^2^\l^3^/sin(2\q)]^-1/4^
_refine_ls_extinction_method SHELXL
_refine_ls_goodness_of_fit_ref 0.977
_refine_ls_hydrogen_treatment constr
_refine_ls_matrix_type full
_refine_ls_number_parameters 290
_refine_ls_number_reflns 4967
_refine_ls_number_restraints 0
_refine_ls_restrained_S_all 0.977
_refine_ls_R_factor_all 0.1763
_refine_ls_R_factor_gt 0.0908
_refine_ls_shift/su_max 0.000
_refine_ls_shift/su_mean 0.000
_refine_ls_structure_factor_coef Fsqd
_refine_ls_weighting_details 'calc w=1/[\s^2^(Fo^2^)+(0.0900P)^2^+0.0000P] where P=(Fo^2^+2Fc^2^)/3'
_refine_ls_weighting_scheme calc
_refine_ls_wR_factor_gt 0.2069
_refine_ls_wR_factor_ref 0.2281
_reflns_number_gt 1794
_reflns_number_total 4967
_reflns_threshold_expression >2sigma(I)
_cod_data_source_file ol901505e_si_004.cif
_cod_data_source_block cf999m
_cod_depositor_comments
;
The following automatic conversions were performed:

'_refine_ls_hydrogen_treatment' value 'constro' was replaced with the
value 'constr' as specified in the replacement file
'src/cod-tools/trunk/data/replacement-values/replacement_values.lst'.

Automatic conversion script
Id: cif_fix_values 5376 2017-05-30 11:51:03Z andrius 
;
_cod_original_cell_volume 2528.3(18)
_cod_original_sg_symbol_H-M 'P 21/n'
_cod_database_code 1504106

loop_
_symmetry_equiv_pos_as_xyz
'x, y, z'
'-x+1/2, y+1/2, -z+1/2'
'-x, -y, -z'
'x-1/2, -y-1/2, z-1/2'

loop_
_atom_site_label
_atom_site_type_symbol
_atom_site_fract_x
_atom_site_fract_y
_atom_site_fract_z
_atom_site_U_iso_or_equiv
_atom_site_adp_type
_atom_site_occupancy
_atom_site_symmetry_multiplicity
_atom_site_calc_flag
_atom_site_refinement_flags
O1 O 0.2823(3) 0.35234(14) 0.34250(15) 0.0665(9) Uani 1 1 d .
O2 O 0.2398(3) 0.60268(14) 0.21853(14) 0.0646(9) Uani 1 1 d .
H2A H 0.2505 0.6477 0.2497 0.097 Uiso 1 1 calc R
O3 O 0.2440(3) 0.27605(15) 0.22692(16) 0.0751(10) Uani 1 1 d .
N1 N 0.3691(4) 0.4932(2) 0.6035(2) 0.0867(13) Uani 1 1 d .
N2 N 0.1213(4) 0.3499(2) -0.0325(2) 0.0645(10) Uani 1 1 d .
C1 C 0.2991(4) 0.4348(2) 0.3879(2) 0.0565(11) Uani 1 1 d .
C2 C 0.3237(4) 0.4233(3) 0.4697(2) 0.0660(13) Uani 1 1 d .
H2B H 0.3261 0.3636 0.4921 0.079 Uiso 1 1 calc R
C3 C 0.3458(4) 0.5025(2) 0.5213(2) 0.0630(12) Uani 1 1 d .
C4 C 0.3423(4) 0.5913(3) 0.4826(2) 0.0669(13) Uani 1 1 d .
H4A H 0.3591 0.6450 0.5144 0.080 Uiso 1 1 calc R
C5 C 0.3152(4) 0.5991(2) 0.4004(2) 0.0614(12) Uani 1 1 d .
H5A H 0.3132 0.6585 0.3774 0.074 Uiso 1 1 calc R
C6 C 0.2898(4) 0.5214(2) 0.3482(2) 0.0520(11) Uani 1 1 d .
C7 C 0.2572(4) 0.5222(2) 0.2626(2) 0.0491(10) Uani 1 1 d .
C8 C 0.2367(4) 0.4406(2) 0.2170(2) 0.0493(10) Uani 1 1 d .
C9 C 0.2539(4) 0.3538(2) 0.2591(2) 0.0552(11) Uani 1 1 d .
C10 C 0.1944(4) 0.4383(2) 0.1262(2) 0.0504(10) Uani 1 1 d .
H10A H 0.1867 0.5039 0.1087 0.060 Uiso 1 1 calc R
C11 C 0.0662(4) 0.3955(2) 0.0971(2) 0.0523(11) Uani 1 1 d .
C12 C -0.0245(5) 0.3949(3) 0.1451(3) 0.0658(13) Uani 1 1 d .
H12A H -0.0023 0.4185 0.1979 0.079 Uiso 1 1 calc R
C13 C -0.1459(5) 0.3616(3) 0.1198(3) 0.0730(13) Uani 1 1 d .
H13A H -0.2030 0.3612 0.1548 0.088 Uiso 1 1 calc R
C14 C -0.1792(5) 0.3288(3) 0.0403(3) 0.0744(13) Uani 1 1 d .
H14A H -0.2609 0.3079 0.0203 0.089 Uiso 1 1 calc R
C15 C -0.0930(5) 0.3273(3) -0.0083(3) 0.0689(13) Uani 1 1 d .
H15A H -0.1175 0.3048 -0.0614 0.083 Uiso 1 1 calc R
C16 C 0.0314(4) 0.3580(2) 0.0172(2) 0.0529(11) Uani 1 1 d .
C17 C 0.2415(4) 0.3988(3) -0.0103(2) 0.0612(12) Uani 1 1 d .
H17A H 0.2270 0.4647 -0.0256 0.073 Uiso 1 1 calc R
C18 C 0.2881(4) 0.3946(2) 0.0812(2) 0.0607(12) Uani 1 1 d .
H18A H 0.3020 0.3298 0.0981 0.073 Uiso 1 1 calc R
H18B H 0.3679 0.4273 0.0955 0.073 Uiso 1 1 calc R
C19 C 0.3407(4) 0.3616(3) -0.0538(2) 0.0621(12) Uani 1 1 d .
C20 C 0.4084(5) 0.4191(3) -0.0936(3) 0.0771(14) Uani 1 1 d .
H20A H 0.3914 0.4830 -0.0947 0.093 Uiso 1 1 calc R
C21 C 0.5005(6) 0.3875(4) -0.1323(3) 0.0982(18) Uani 1 1 d .
H21A H 0.5440 0.4293 -0.1592 0.118 Uiso 1 1 calc R
C22 C 0.5284(6) 0.2940(4) -0.1312(3) 0.1022(18) Uani 1 1 d .
H22A H 0.5899 0.2715 -0.1580 0.123 Uiso 1 1 calc R
C23 C 0.4637(6) 0.2335(4) -0.0895(4) 0.118(2) Uani 1 1 d .
H23A H 0.4825 0.1699 -0.0876 0.141 Uiso 1 1 calc R
C24 C 0.3714(5) 0.2670(3) -0.0507(4) 0.0994(18) Uani 1 1 d .
H24A H 0.3292 0.2259 -0.0223 0.119 Uiso 1 1 calc R
C25 C 0.3647(6) 0.4018(3) 0.6418(3) 0.122(2) Uani 1 1 d .
H25A H 0.3530 0.3540 0.6005 0.182 Uiso 1 1 calc R
H25B H 0.2960 0.4002 0.6704 0.182 Uiso 1 1 calc R
H25C H 0.4424 0.3909 0.6797 0.182 Uiso 1 1 calc R
C26 C 0.3859(5) 0.5739(3) 0.6573(3) 0.1014(18) Uani 1 1 d .
H26A H 0.3866 0.6298 0.6255 0.152 Uiso 1 1 calc R
H26B H 0.4644 0.5684 0.6956 0.152 Uiso 1 1 calc R
H26C H 0.3179 0.5768 0.6865 0.152 Uiso 1 1 calc R
C27 C 0.0706(5) 0.3457(3) -0.1214(2) 0.0889(16) Uani 1 1 d .
H27A H -0.0077 0.3119 -0.1312 0.133 Uiso 1 1 calc R
H27B H 0.1298 0.3143 -0.1480 0.133 Uiso 1 1 calc R
H27C H 0.0566 0.4081 -0.1427 0.133 Uiso 1 1 calc R

loop_
_atom_site_aniso_label
_atom_site_aniso_U_11
_atom_site_aniso_U_22
_atom_site_aniso_U_33
_atom_site_aniso_U_23
_atom_site_aniso_U_13
_atom_site_aniso_U_12
O1 0.125(3) 0.0162(12) 0.0543(18) 0.0007(11) 0.0071(16) 0.0006(13)
O2 0.122(3) 0.0172(12) 0.0498(16) 0.0014(11) 0.0066(15) -0.0014(13)
O3 0.148(3) 0.0163(13) 0.0585(18) -0.0027(12) 0.0134(17) -0.0018(14)
N1 0.161(4) 0.047(2) 0.046(2) -0.0002(17) 0.006(2) -0.001(2)
N2 0.087(3) 0.044(2) 0.057(2) -0.0077(16) 0.001(2) -0.0011(19)
C1 0.091(3) 0.0233(18) 0.052(3) -0.0042(17) 0.005(2) -0.0031(19)
C2 0.113(4) 0.034(2) 0.048(3) 0.0022(17) 0.010(2) -0.002(2)
C3 0.097(4) 0.039(2) 0.050(3) -0.0008(18) 0.007(2) 0.001(2)
C4 0.110(4) 0.034(2) 0.054(3) -0.0071(18) 0.008(2) 0.003(2)
C5 0.111(4) 0.0207(17) 0.050(3) -0.0044(17) 0.008(2) 0.001(2)
C6 0.082(3) 0.0246(18) 0.048(2) 0.0000(17) 0.008(2) 0.0054(18)
C7 0.079(3) 0.0140(16) 0.052(2) 0.0045(15) 0.007(2) 0.0011(16)
C8 0.085(3) 0.0134(15) 0.048(2) 0.0030(15) 0.010(2) 0.0007(17)
C9 0.093(3) 0.0266(19) 0.042(2) 0.0031(16) 0.004(2) -0.0013(19)
C10 0.080(3) 0.0217(17) 0.048(2) 0.0038(16) 0.009(2) 0.0002(19)
C11 0.082(3) 0.0195(17) 0.053(3) 0.0037(17) 0.009(2) 0.0030(19)
C12 0.094(4) 0.038(2) 0.063(3) -0.007(2) 0.010(3) -0.001(2)
C13 0.089(4) 0.054(3) 0.078(3) 0.002(2) 0.022(3) -0.001(3)
C14 0.082(4) 0.043(2) 0.092(4) 0.003(2) 0.002(3) -0.009(2)
C15 0.089(4) 0.034(2) 0.078(3) -0.004(2) 0.001(3) -0.004(2)
C16 0.079(3) 0.0219(18) 0.055(3) 0.0030(17) 0.007(2) 0.006(2)
C17 0.102(4) 0.0309(19) 0.052(3) 0.0044(18) 0.019(3) 0.003(2)
C18 0.102(4) 0.0275(19) 0.051(3) 0.0012(17) 0.012(2) -0.007(2)
C19 0.094(4) 0.030(2) 0.063(3) -0.0023(19) 0.017(2) -0.004(2)
C20 0.110(4) 0.053(3) 0.075(3) -0.004(2) 0.033(3) -0.001(3)
C21 0.144(6) 0.064(3) 0.093(4) -0.006(3) 0.040(4) -0.017(3)
C22 0.126(5) 0.085(4) 0.108(4) -0.018(3) 0.054(4) -0.006(4)
C23 0.150(6) 0.060(3) 0.164(6) -0.003(4) 0.081(5) 0.010(4)
C24 0.123(5) 0.047(3) 0.146(5) -0.006(3) 0.068(4) 0.001(3)
C25 0.226(7) 0.070(3) 0.063(3) 0.021(3) 0.013(4) -0.014(4)
C26 0.170(6) 0.066(3) 0.062(3) -0.017(2) 0.010(3) 0.011(3)
C27 0.132(5) 0.075(3) 0.054(3) -0.012(2) 0.003(3) 0.015(3)

loop_
_atom_type_symbol
_atom_type_description
_atom_type_scat_dispersion_real
_atom_type_scat_dispersion_imag
_atom_type_scat_source
C C 0.0033 0.0016 'International Tables Vol C Tables 4.2.6.8 and 6.1.1.4'
H H 0.0000 0.0000 'International Tables Vol C Tables 4.2.6.8 and 6.1.1.4'
N N 0.0061 0.0033 'International Tables Vol C Tables 4.2.6.8 and 6.1.1.4'
O O 0.0106 0.0060 'International Tables Vol C Tables 4.2.6.8 and 6.1.1.4'

loop_
_geom_angle_atom_site_label_1
_geom_angle_atom_site_label_2
_geom_angle_atom_site_label_3
_geom_angle
C9 O1 C1 121.4(3)
C7 O2 H2A 109.5
C3 N1 C26 121.7(3)
C3 N1 C25 121.2(3)
C26 N1 C25 116.8(4)
C16 N2 C17 119.9(3)
C16 N2 C27 115.7(4)
C17 N2 C27 114.3(4)
C2 C1 O1 115.2(3)
C2 C1 C6 124.7(3)
O1 C1 C6 120.1(3)
C1 C2 C3 119.7(3)
C1 C2 H2B 120.2
C3 C2 H2B 120.2
N1 C3 C2 121.0(3)
N1 C3 C4 122.2(3)
C2 C3 C4 116.8(4)
C5 C4 C3 121.1(4)
C5 C4 H4A 119.4
C3 C4 H4A 119.4
C4 C5 C6 122.8(3)
C4 C5 H5A 118.6
C6 C5 H5A 118.6
C1 C6 C7 118.1(3)
C1 C6 C5 114.7(3)
C7 C6 C5 127.2(3)
O2 C7 C8 115.1(3)
O2 C7 C6 122.6(3)
C8 C7 C6 122.3(3)
C7 C8 C9 118.1(3)
C7 C8 C10 124.0(3)
C9 C8 C10 117.9(3)
O3 C9 O1 114.5(3)
O3 C9 C8 125.5(3)
O1 C9 C8 120.0(3)
C8 C10 C18 114.3(3)
C8 C10 C11 114.5(3)
C18 C10 C11 109.7(3)
C8 C10 H10A 105.8
C18 C10 H10A 105.8
C11 C10 H10A 105.8
C12 C11 C16 117.0(4)
C12 C11 C10 122.0(4)
C16 C11 C10 120.9(4)
C11 C12 C13 124.5(4)
C11 C12 H12A 117.8
C13 C12 H12A 117.8
C14 C13 C12 117.4(4)
C14 C13 H13A 121.3
C12 C13 H13A 121.3
C15 C14 C13 120.0(5)
C15 C14 H14A 120.0
C13 C14 H14A 120.0
C14 C15 C16 123.3(4)
C14 C15 H15A 118.4
C16 C15 H15A 118.4
N2 C16 C15 122.1(4)
N2 C16 C11 120.0(4)
C15 C16 C11 117.8(4)
N2 C17 C19 113.2(3)
N2 C17 C18 110.0(3)
C19 C17 C18 110.2(4)
N2 C17 H17A 107.8
C19 C17 H17A 107.8
C18 C17 H17A 107.8
C10 C18 C17 111.2(3)
C10 C18 H18A 109.4
C17 C18 H18A 109.4
C10 C18 H18B 109.4
C17 C18 H18B 109.4
H18A C18 H18B 108.0
C20 C19 C24 117.3(4)
C20 C19 C17 121.8(4)
C24 C19 C17 120.8(4)
C19 C20 C21 123.0(4)
C19 C20 H20A 118.5
C21 C20 H20A 118.5
C20 C21 C22 119.8(5)
C20 C21 H21A 120.1
C22 C21 H21A 120.1
C21 C22 C23 118.9(5)
C21 C22 H22A 120.5
C23 C22 H22A 120.5
C24 C23 C22 120.3(5)
C24 C23 H23A 119.9
C22 C23 H23A 119.9
C23 C24 C19 120.7(5)
C23 C24 H24A 119.7
C19 C24 H24A 119.7
N1 C25 H25A 109.5
N1 C25 H25B 109.5
H25A C25 H25B 109.5
N1 C25 H25C 109.5
H25A C25 H25C 109.5
H25B C25 H25C 109.5
N1 C26 H26A 109.5
N1 C26 H26B 109.5
H26A C26 H26B 109.5
N1 C26 H26C 109.5
H26A C26 H26C 109.5
H26B C26 H26C 109.5
N2 C27 H27A 109.5
N2 C27 H27B 109.5
H27A C27 H27B 109.5
N2 C27 H27C 109.5
H27A C27 H27C 109.5
H27B C27 H27C 109.5

loop_
_geom_bond_atom_site_label_1
_geom_bond_atom_site_label_2
_geom_bond_distance
O1 C9 1.364(4)
O1 C1 1.393(4)
O2 C7 1.358(4)
O2 H2A 0.8200
O3 C9 1.229(4)
N1 C3 1.351(5)
N1 C26 1.450(5)
N1 C25 1.458(5)
N2 C16 1.403(5)
N2 C17 1.458(5)
N2 C27 1.477(5)
C1 C2 1.348(5)
C1 C6 1.396(5)
C2 C3 1.413(5)
C2 H2B 0.9300
C3 C4 1.420(5)
C4 C5 1.348(5)
C4 H4A 0.9300
C5 C6 1.404(5)
C5 H5A 0.9300
C6 C7 1.402(5)
C7 C8 1.386(4)
C8 C9 1.419(4)
C8 C10 1.493(5)
C10 C18 1.510(5)
C10 C11 1.507(5)
C10 H10A 0.9800
C11 C12 1.383(6)
C11 C16 1.416(5)
C12 C13 1.383(6)
C12 H12A 0.9300
C13 C14 1.386(6)
C13 H13A 0.9300
C14 C15 1.351(6)
C14 H14A 0.9300
C15 C16 1.400(6)
C15 H15A 0.9300
C17 C19 1.507(5)
C17 C18 1.512(5)
C17 H17A 0.9800
C18 H18A 0.9700
C18 H18B 0.9700
C19 C20 1.358(5)
C19 C24 1.391(6)
C20 C21 1.365(6)
C20 H20A 0.9300
C21 C22 1.369(7)
C21 H21A 0.9300
C22 C23 1.383(6)
C22 H22A 0.9300
C23 C24 1.378(6)
C23 H23A 0.9300
C24 H24A 0.9300
C25 H25A 0.9600
C25 H25B 0.9600
C25 H25C 0.9600
C26 H26A 0.9600
C26 H26B 0.9600
C26 H26C 0.9600
C27 H27A 0.9600
C27 H27B 0.9600
C27 H27C 0.9600

loop_
_platon_squeeze_void_nr
_platon_squeeze_void_average_x
_platon_squeeze_void_average_y
_platon_squeeze_void_average_z
_platon_squeeze_void_volume
_platon_squeeze_void_count_electrons
_platon_squeeze_void_content
1 0.000 0.500 0.500 228 33 ' '
2 0.500 1.000 1.000 228 33 ' '
